data_2217092
loop_
_publ_author_name
'Zhongjun Gao'

_publ_section_title <i>catena</i>-Poly[[(5-bromopyridine-3-carboxylato)dimetyltin(IV)]-\m-5-bromopyridine-3-carboxylato]
_journal_coeditor_code HB2677
_journal_issue 1
_journal_name_full 'Acta Crystallographica Section E'
_journal_page_first m249
_journal_page_last m249
_journal_paper_doi 10.1107/S1600536807067165
_journal_volume 64
_journal_year 2008
_chemical_formula_iupac '[Sn (C H3)2 (C6 H3 Br N O2)2]'
_chemical_formula_moiety 'C14 H12 Br2 N2 O4 Sn'
_chemical_formula_sum 'C14 H12 Br2 N2 O4 Sn'
_chemical_formula_weight 550.77
_chemical_name_systematic
;
catena-Poly[[(5-bromopyridine-3-carboxylato)dimetyltin(IV)]-\m-5-
bromopyridine-3-carboxylato]
;
_space_group_IT_number 2
_symmetry_cell_setting triclinic
_symmetry_space_group_name_Hall '-P 1'
_symmetry_space_group_name_H-M 'P -1'
_atom_sites_solution_hydrogens geom
_atom_sites_solution_primary direct
_atom_sites_solution_secondary difmap
_audit_creation_method SHELXL-97
_cell_angle_alpha 74.962(7)
_cell_angle_beta 77.733(8)
_cell_angle_gamma 88.642(8)
_cell_formula_units_Z 2
_cell_length_a 7.579(4)
_cell_length_b 8.212(5)
_cell_length_c 14.894(8)
_cell_measurement_reflns_used 1572
_cell_measurement_temperature 298(2)
_cell_measurement_theta_max 25.202
_cell_measurement_theta_min 2.569
_cell_volume 874.3(8)
_computing_cell_refinement 'SAINT (Siemens, 1996)'
_computing_data_collection 'SMART (Siemens, 1996)'
_computing_data_reduction 'SAINT (Siemens, 1996)'
_computing_molecular_graphics 'SHELXTL (Sheldrick, 1997b)'
_computing_publication_material 'SHELXTL (Sheldrick, 1997b)'
_computing_structure_refinement 'SHELXL97 (Sheldrick, 1997a)'
_computing_structure_solution 'SHELXS97 (Sheldrick, 1997a)'
_diffrn_ambient_temperature 298(2)
_diffrn_measured_fraction_theta_full 0.973
_diffrn_measured_fraction_theta_max 0.973
_diffrn_measurement_device_type 'Siemens SMART CCD'
_diffrn_measurement_method \w
_diffrn_radiation_monochromator graphite
_diffrn_radiation_source 'fine-focus sealed tube'
_diffrn_radiation_type MoK\a
_diffrn_radiation_wavelength 0.71073
_diffrn_reflns_av_R_equivalents 0.0294
_diffrn_reflns_av_sigmaI/netI 0.0688
_diffrn_reflns_limit_h_max 9
_diffrn_reflns_limit_h_min -8
_diffrn_reflns_limit_k_max 9
_diffrn_reflns_limit_k_min -9
_diffrn_reflns_limit_l_max 18
_diffrn_reflns_limit_l_min -15
_diffrn_reflns_number 4540
_diffrn_reflns_theta_full 25.50
_diffrn_reflns_theta_max 25.50
_diffrn_reflns_theta_min 2.57
_diffrn_standards_decay_% '< 1'
_diffrn_standards_interval_count 0
_diffrn_standards_number 0
_exptl_absorpt_coefficient_mu 6.050
_exptl_absorpt_correction_T_max 0.889
_exptl_absorpt_correction_T_min 0.292
_exptl_absorpt_correction_type multi-scan
_exptl_absorpt_process_details '(SADABS; Sheldrick, 1996)'
_exptl_crystal_colour colourless
_exptl_crystal_density_diffrn 2.092
_exptl_crystal_density_method 'not measured'
_exptl_crystal_description plate
_exptl_crystal_F_000 524
_exptl_crystal_size_max 0.27
_exptl_crystal_size_mid 0.12
_exptl_crystal_size_min 0.02
_refine_diff_density_max 3.014
_refine_diff_density_min -1.023
_refine_ls_extinction_method none
_refine_ls_goodness_of_fit_ref 1.038
_refine_ls_hydrogen_treatment constr
_refine_ls_matrix_type full
_refine_ls_number_parameters 210
_refine_ls_number_reflns 3165
_refine_ls_number_restraints 0
_refine_ls_restrained_S_all 1.038
_refine_ls_R_factor_all 0.0717
_refine_ls_R_factor_gt 0.0596
_refine_ls_shift/su_max 0.000
_refine_ls_shift/su_mean 0.000
_refine_ls_structure_factor_coef Fsqd
_refine_ls_weighting_details 'calc w=1/[\s^2^(Fo^2^)+(0.1072P)^2^] where P=(Fo^2^+2Fc^2^)/3'
_refine_ls_weighting_scheme calc
_refine_ls_wR_factor_gt 0.1517
_refine_ls_wR_factor_ref 0.1619
_reflns_number_gt 2652
_reflns_number_total 3165
_reflns_threshold_expression I>2\s(I)
_cod_data_source_file hb2677.cif
_cod_data_source_block I
_cod_depositor_comments
;
The following automatic conversions were performed:
'_symmetry_cell_setting' value 'Triclinic' changed to 'triclinic'
according to '/home/saulius/struct/CIF-dictionaries/cif_core.dic'
dictionary named 'cif_core.dic' version 2.4.1 from 2010-06-29.

Automatic conversion script
Id: cif_fix_enum 1527 2010-12-29 10:47:43Z saulius 

The following automatic conversions were performed:

'_symmetry_cell_setting' value 'Triclinic' changed to 'triclinic'
according to /home/saulius/struct/CIF-dictionaries/cif_core.dic
dictionary named 'cif_core.dic' version 2.4.1 from 2010-06-29.

Automatic conversion script
Id: cif_fix_values 1715 2011-07-08 13:25:40Z adriana 
;
_cod_original_cell_volume 874.4(8)
_cod_database_code 2217092
_cod_database_fobs_code 2217092

loop_
_symmetry_equiv_pos_as_xyz
'x, y, z'
'-x, -y, -z'

loop_
_atom_site_type_symbol
_atom_site_label
_atom_site_fract_x
_atom_site_fract_y
_atom_site_fract_z
_atom_site_U_iso_or_equiv
_atom_site_adp_type
_atom_site_calc_flag
_atom_site_refinement_flags
_atom_site_occupancy
Sn Sn1 0.27918(6) 0.22587(5) 0.41226(3) 0.0314(2) Uani d . 1
N N1 0.3215(9) -0.4573(7) 0.2957(5) 0.0385(14) Uani d . 1
N N2 0.1125(16) 0.0212(13) 0.8575(6) 0.085(3) Uani d . 1
O O1 0.2868(8) -0.0342(6) 0.4001(4) 0.0437(13) Uani d . 1
O O2 0.3393(9) 0.1381(6) 0.2569(4) 0.0515(15) Uani d . 1
O O3 0.2327(8) 0.3727(6) 0.5412(4) 0.0471(14) Uani d . 1
O O4 0.2194(7) 0.0988(6) 0.5634(4) 0.0414(12) Uani d . 1
C C1 0.3192(11) -0.0074(9) 0.3115(6) 0.0389(17) Uani d . 1
C C2 0.3315(10) -0.1571(9) 0.2713(5) 0.0358(16) Uani d . 1
C C3 0.3136(10) -0.3225(9) 0.3298(6) 0.0371(16) Uani d . 1
H H3 0.2955 -0.3384 0.3953 0.045 Uiso calc R 1
C C4 0.3463(12) -0.4365(10) 0.2031(6) 0.048(2) Uani d . 1
H H4 0.3519 -0.5314 0.1795 0.057 Uiso calc R 1
C C5 0.3641(12) -0.2788(10) 0.1398(6) 0.047(2) Uani d . 1
C C6 0.3554(13) -0.1378(10) 0.1752(6) 0.048(2) Uani d . 1
H H6 0.3657 -0.0303 0.1339 0.058 Uiso calc R 1
C C7 0.2118(11) 0.2291(10) 0.5950(6) 0.0393(17) Uani d . 1
C C8 0.1759(11) 0.2050(10) 0.7006(5) 0.0388(17) Uani d . 1
C C9 0.1421(14) 0.0468(12) 0.7643(7) 0.060(2) Uani d . 1
H H9 0.1402 -0.0464 0.7399 0.072 Uiso calc R 1
C C10 0.1141(17) 0.1545(19) 0.8910(7) 0.085(4) Uani d . 1
H H10 0.0920 0.1389 0.9566 0.102 Uiso calc R 1
C C11 0.1475(13) 0.3180(14) 0.8323(7) 0.061(3) Uani d . 1
C C12 0.1766(12) 0.3431(11) 0.7366(6) 0.047(2) Uani d . 1
H H12 0.1966 0.4514 0.6963 0.056 Uiso calc R 1
C C13 0.0130(11) 0.2696(11) 0.3972(6) 0.0472(19) Uani d . 1
H H13A -0.0314 0.3620 0.4230 0.071 Uiso calc R 1
H H13B -0.0611 0.1702 0.4307 0.071 Uiso calc R 1
H H13C 0.0091 0.2966 0.3310 0.071 Uiso calc R 1
C C14 0.5570(10) 0.2598(11) 0.3969(7) 0.051(2) Uani d . 1
H H14A 0.6137 0.2901 0.3305 0.076 Uiso calc R 1
H H14B 0.6055 0.1568 0.4282 0.076 Uiso calc R 1
H H14C 0.5794 0.3480 0.4249 0.076 Uiso calc R 1
Br Br1 0.3949(2) -0.25908(15) 0.00921(7) 0.0939(5) Uani d . 1
Br Br2 0.1448(2) 0.5021(2) 0.88551(10) 0.1127(6) Uani d . 1

loop_
_atom_site_aniso_label
_atom_site_aniso_U_11
_atom_site_aniso_U_22
_atom_site_aniso_U_33
_atom_site_aniso_U_12
_atom_site_aniso_U_13
_atom_site_aniso_U_23
Sn1 0.0359(3) 0.0229(3) 0.0347(3) 0.00097(18) -0.0081(2) -0.0057(2)
N1 0.051(4) 0.022(3) 0.042(4) -0.001(3) -0.013(3) -0.005(3)
N2 0.132(9) 0.071(6) 0.042(5) -0.018(6) -0.022(5) 0.008(5)
O1 0.065(4) 0.026(3) 0.038(3) 0.000(2) -0.008(3) -0.008(2)
O2 0.083(5) 0.021(3) 0.047(3) 0.000(3) -0.011(3) -0.004(2)
O3 0.069(4) 0.026(3) 0.045(3) 0.000(2) -0.013(3) -0.006(2)
O4 0.053(3) 0.030(3) 0.041(3) 0.003(2) -0.012(2) -0.008(2)
C1 0.049(5) 0.025(4) 0.042(5) 0.001(3) -0.006(3) -0.009(3)
C2 0.047(4) 0.027(4) 0.036(4) -0.004(3) -0.013(3) -0.009(3)
C3 0.047(4) 0.028(4) 0.037(4) 0.005(3) -0.011(3) -0.009(3)
C4 0.065(6) 0.031(4) 0.050(5) -0.003(4) -0.016(4) -0.013(4)
C5 0.068(6) 0.038(4) 0.036(4) -0.008(4) -0.011(4) -0.011(4)
C6 0.074(6) 0.028(4) 0.043(5) -0.001(4) -0.016(4) -0.006(3)
C7 0.048(5) 0.029(4) 0.042(4) 0.000(3) -0.008(3) -0.012(3)
C8 0.041(4) 0.043(4) 0.031(4) 0.002(3) -0.006(3) -0.009(3)
C9 0.080(7) 0.052(5) 0.044(5) -0.003(5) -0.015(5) -0.003(4)
C10 0.091(9) 0.129(12) 0.025(5) -0.014(7) -0.015(5) 0.000(6)
C11 0.058(6) 0.075(7) 0.049(6) -0.018(5) -0.003(4) -0.022(5)
C12 0.058(5) 0.048(5) 0.034(4) 0.003(4) -0.004(4) -0.013(4)
C13 0.042(5) 0.046(5) 0.054(5) -0.001(3) -0.010(4) -0.013(4)
C14 0.029(4) 0.049(5) 0.076(6) 0.005(3) -0.010(4) -0.019(4)
Br1 0.1824(15) 0.0638(7) 0.0358(6) -0.0216(8) -0.0196(7) -0.0141(5)
Br2 0.1363(13) 0.1431(14) 0.0718(9) -0.0287(10) 0.0096(8) -0.0741(10)

loop_
_atom_type_symbol
_atom_type_description
_atom_type_scat_dispersion_real
_atom_type_scat_dispersion_imag
_atom_type_scat_source
C C 0.0033 0.0016 'International Tables Vol C Tables 4.2.6.8 and 6.1.1.4'
H H 0.0000 0.0000 'International Tables Vol C Tables 4.2.6.8 and 6.1.1.4'
N N 0.0061 0.0033 'International Tables Vol C Tables 4.2.6.8 and 6.1.1.4'
O O 0.0106 0.0060 'International Tables Vol C Tables 4.2.6.8 and 6.1.1.4'
Br Br -0.2901 2.4595 'International Tables Vol C Tables 4.2.6.8 and 6.1.1.4'
Sn Sn -0.6537 1.4246 'International Tables Vol C Tables 4.2.6.8 and 6.1.1.4'

loop_
_geom_angle_atom_site_label_1
_geom_angle_atom_site_label_2
_geom_angle_atom_site_label_3
_geom_angle_site_symmetry_3
_geom_angle
_geom_angle_publ_flag
C13 Sn1 O1 . 97.0(3) n
C13 Sn1 O2 . 88.1(3) n
C13 Sn1 O3 . 90.5(3) n
C13 Sn1 O4 . 97.5(3) n
C14 Sn1 O1 . 96.4(3) n
C14 Sn1 O2 . 89.2(3) n
C14 Sn1 O3 . 88.3(3) n
C13 Sn1 C14 . 161.4(4) n
C14 Sn1 O4 . 97.1(3) n
O1 Sn1 O2 . 54.55(18) ?
O1 Sn1 O4 . 81.98(19) n
O4 Sn1 O3 . 55.59(18) n
O1 Sn1 O3 . 137.54(19) n
O4 Sn1 O2 . 136.52(18) ?
O3 Sn1 O2 . 167.88(17) ?
C13 Sn1 N1 1_565 80.1(3) n
C14 Sn1 N1 1_565 81.3(3) n
O1 Sn1 N1 1_565 138.4(2) n
O2 Sn1 N1 1_565 83.81(18) n
O3 Sn1 N1 1_565 84.09(19) n
O4 Sn1 N1 1_565 139.66(19) n
C4 N1 C3 . 119.2(6) ?
C4 N1 Sn1 1_545 119.2(5) n
C3 N1 Sn1 1_545 121.6(5) n
C10 N2 C9 . 117.5(9) ?
C1 O1 Sn1 . 99.8(4) ?
C1 O2 Sn1 . 83.2(5) ?
C7 O3 Sn1 . 84.7(5) ?
C7 O4 Sn1 . 97.9(5) ?
O2 C1 O1 . 122.5(7) ?
O2 C1 C2 . 119.9(7) ?
O1 C1 C2 . 117.6(7) ?
C6 C2 C3 . 117.2(7) ?
C6 C2 C1 . 121.0(7) ?
C3 C2 C1 . 121.8(7) ?
N1 C3 C2 . 122.8(7) ?
N1 C3 H3 . 118.6 ?
C2 C3 H3 . 118.6 ?
N1 C4 C5 . 122.2(7) ?
N1 C4 H4 . 118.9 ?
C5 C4 H4 . 118.9 ?
C4 C5 C6 . 118.7(8) ?
C4 C5 Br1 . 119.8(6) ?
C6 C5 Br1 . 121.5(6) ?
C2 C6 C5 . 119.9(8) ?
C2 C6 H6 . 120.1 ?
C5 C6 H6 . 120.1 ?
O3 C7 O4 . 121.8(7) ?
O3 C7 C8 . 119.9(7) ?
O4 C7 C8 . 118.3(7) ?
O3 C7 Sn1 . 67.9(4) ?
O4 C7 Sn1 . 53.9(4) ?
C8 C7 Sn1 . 172.1(5) ?
C12 C8 C9 . 118.2(8) ?
C12 C8 C7 . 119.6(7) ?
C9 C8 C7 . 122.2(8) ?
N2 C9 C8 . 123.7(9) ?
N2 C9 H9 . 118.2 ?
C8 C9 H9 . 118.2 ?
N2 C10 C11 . 122.7(9) ?
N2 C10 H10 . 118.6 ?
C11 C10 H10 . 118.6 ?
C12 C11 C10 . 119.4(10) ?
C12 C11 Br2 . 120.3(8) ?
C10 C11 Br2 . 120.3(8) ?
C11 C12 C8 . 118.5(8) ?
C11 C12 H12 . 120.7 ?
C8 C12 H12 . 120.7 ?
Sn1 C13 H13A . 109.5 ?
Sn1 C13 H13B . 109.5 ?
H13A C13 H13B . 109.5 ?
Sn1 C13 H13C . 109.5 ?
H13A C13 H13C . 109.5 ?
H13B C13 H13C . 109.5 ?
Sn1 C14 H14A . 109.5 ?
Sn1 C14 H14B . 109.5 ?
H14A C14 H14B . 109.5 ?
Sn1 C14 H14C . 109.5 ?
H14A C14 H14C . 109.5 ?
H14B C14 H14C . 109.5 ?

loop_
_geom_bond_atom_site_label_1
_geom_bond_atom_site_label_2
_geom_bond_site_symmetry_2
_geom_bond_distance
_geom_bond_publ_flag
Sn1 C13 . 2.089(8) y
Sn1 C14 . 2.086(8) y
Sn1 O1 . 2.189(5) y
Sn1 O2 . 2.546(6) y
Sn1 O3 . 2.482(6) y
Sn1 O4 . 2.175(5) y
Sn1 N1 1_565 2.710(6) y
N1 C4 . 1.319(11) ?
N1 C3 . 1.327(9) ?
N1 Sn1 1_545 2.710(6) n
N2 C10 . 1.317(16) ?
N2 C9 . 1.319(13) ?
O1 C1 . 1.251(9) ?
O2 C1 . 1.250(9) ?
O3 C7 . 1.233(9) ?
O4 C7 . 1.272(9) ?
C1 C2 . 1.493(10) ?
C2 C6 . 1.370(11) ?
C2 C3 . 1.403(10) ?
C3 H3 . 0.9300 ?
C4 C5 . 1.380(11) ?
C4 H4 . 0.9300 ?
C5 C6 . 1.387(11) ?
C5 Br1 . 1.873(8) ?
C6 H6 . 0.9300 ?
C7 C8 . 1.499(11) ?
C8 C12 . 1.376(11) ?
C8 C9 . 1.388(12) ?
C9 H9 . 0.9300 ?
C10 C11 . 1.394(16) ?
C10 H10 . 0.9300 ?
C11 C12 . 1.356(12) ?
C11 Br2 . 1.878(10) ?
C12 H12 . 0.9300 ?
C13 H13A . 0.9600 ?
C13 H13B . 0.9600 ?
C13 H13C . 0.9600 ?
C14 H14A . 0.9600 ?
C14 H14B . 0.9600 ?
C14 H14C . 0.9600 ?

loop_
_geom_torsion_atom_site_label_1
_geom_torsion_atom_site_label_2
_geom_torsion_atom_site_label_3
_geom_torsion_atom_site_label_4
_geom_torsion
C14 Sn1 O1 C1 -84.8(5)
C13 Sn1 O1 C1 82.3(5)
O4 Sn1 O1 C1 178.9(5)
O3 Sn1 O1 C1 -179.2(4)
O2 Sn1 O1 C1 -0.4(5)
C7 Sn1 O1 C1 -180.0(5)
C14 Sn1 O2 C1 98.8(5)
C13 Sn1 O2 C1 -99.6(5)
O4 Sn1 O2 C1 -0.7(6)
O1 Sn1 O2 C1 0.4(5)
O3 Sn1 O2 C1 176.7(8)
C7 Sn1 O2 C1 1.7(11)
C14 Sn1 O3 C7 -99.1(5)
C13 Sn1 O3 C7 99.5(5)
O4 Sn1 O3 C7 0.7(5)
O1 Sn1 O3 C7 -1.5(6)
O2 Sn1 O3 C7 -177.1(8)
C14 Sn1 O4 C7 82.3(5)
C13 Sn1 O4 C7 -86.2(5)
O1 Sn1 O4 C7 177.8(5)
O3 Sn1 O4 C7 -0.7(4)
O2 Sn1 O4 C7 178.6(4)
Sn1 O2 C1 O1 -0.6(8)
Sn1 O2 C1 C2 178.6(7)
Sn1 O1 C1 O2 0.7(9)
Sn1 O1 C1 C2 -178.6(6)
O2 C1 C2 C6 -3.4(12)
O1 C1 C2 C6 175.9(8)
O2 C1 C2 C3 178.6(7)
O1 C1 C2 C3 -2.1(12)
C4 N1 C3 C2 -0.3(12)
C6 C2 C3 N1 0.9(12)
C1 C2 C3 N1 179.0(7)
C3 N1 C4 C5 -0.1(13)
N1 C4 C5 C6 -0.1(14)
N1 C4 C5 Br1 -178.9(6)
C3 C2 C6 C5 -1.1(13)
C1 C2 C6 C5 -179.2(8)
C4 C5 C6 C2 0.7(14)
Br1 C5 C6 C2 179.5(6)
Sn1 O3 C7 O4 -1.2(8)
Sn1 O3 C7 C8 178.9(7)
Sn1 O4 C7 O3 1.4(9)
Sn1 O4 C7 C8 -178.7(6)
C14 Sn1 C7 O3 81.1(5)
C13 Sn1 C7 O3 -81.8(5)
O4 Sn1 C7 O3 -178.7(8)
O1 Sn1 C7 O3 178.9(5)
O2 Sn1 C7 O3 177.7(7)
C14 Sn1 C7 O4 -100.1(5)
C13 Sn1 C7 O4 96.9(5)
O1 Sn1 C7 O4 -2.4(5)
O3 Sn1 C7 O4 178.7(8)
O2 Sn1 C7 O4 -3.6(11)
C14 Sn1 C7 C8 -92(4)
C13 Sn1 C7 C8 105(4)
O4 Sn1 C7 C8 8(4)
O1 Sn1 C7 C8 6(4)
O3 Sn1 C7 C8 -173(4)
O2 Sn1 C7 C8 5(4)
O3 C7 C8 C12 -3.6(12)
O4 C7 C8 C12 176.5(7)
Sn1 C7 C8 C12 169(4)
O3 C7 C8 C9 176.6(8)
O4 C7 C8 C9 -3.3(12)
Sn1 C7 C8 C9 -11(4)
C10 N2 C9 C8 0.6(18)
C12 C8 C9 N2 -0.8(15)
C7 C8 C9 N2 179.1(10)
C9 N2 C10 C11 -0.8(19)
N2 C10 C11 C12 1.2(18)
N2 C10 C11 Br2 179.3(10)
C10 C11 C12 C8 -1.4(15)
Br2 C11 C12 C8 -179.4(7)
C9 C8 C12 C11 1.2(13)
C7 C8 C12 C11 -178.7(8)
